data_2237886
loop_
_publ_author_name
'Xu, Shan-Shan'
'Mi, Jun-Long'
'Chen, Hong-Ji'

_publ_section_title
;
 Poly[tetraaqua(5-hydroxypyridin-1-ium-3-carboxylato-\k<i>O</i>^3^)tris(\m-oxalato-\k^4^<i>O</i>^1^,<i>O</i>^2^:<i>O</i>^1'^,<i>O</i>^2'^)dieuropium(III)]
;
_journal_coeditor_code HY2623
_journal_issue 5
_journal_name_full 'Acta Crystallographica Section E'
_journal_page_first m294
_journal_page_last m295
_journal_paper_doi 10.1107/S1600536813011057
_journal_volume 69
_journal_year 2013
_chemical_formula_iupac '[Eu2 (C6 H5 N O3)2 (C2 O4)3 (H2 O)4]'
_chemical_formula_moiety 'C18 H18 Eu2 N2 O22'
_chemical_formula_sum 'C18 H18 Eu2 N2 O22'
_chemical_formula_weight 918.26
_chemical_name_systematic
Poly[tetraaqua(5-hydroxypyridin-1-ium-3-carboxylato-\k<i>O</i>^3^)tris(\m-oxalato-\k^4^<i>O</i>^1^,<i>O</i>^2^:<i>O</i>^1'^,<i>O</i>^2'^)dieuropium(III)]
_space_group_IT_number 2
_symmetry_cell_setting triclinic
_symmetry_space_group_name_Hall '-P 1'
_symmetry_space_group_name_H-M 'P -1'
_atom_sites_solution_hydrogens geom
_atom_sites_solution_primary direct
_atom_sites_solution_secondary difmap
_audit_creation_method SHELXL-97
_cell_angle_alpha 103.493(3)
_cell_angle_beta 98.589(3)
_cell_angle_gamma 92.240(3)
_cell_formula_units_Z 1
_cell_length_a 7.5912(2)
_cell_length_b 8.0973(3)
_cell_length_c 10.6706(3)
_cell_measurement_reflns_used 3135
_cell_measurement_temperature 153(2)
_cell_measurement_theta_max 29.40
_cell_measurement_theta_min 2.59
_cell_volume 628.78(4)
_computing_cell_refinement 'SAINT (Bruker, 2007)'
_computing_data_collection 'APEX2 (Bruker, 2007)'
_computing_data_reduction 'SAINT (Bruker, 2007)'
_computing_molecular_graphics 'DIAMOND (Brandenburg, 1999)'
_computing_publication_material 'SHELXTL (Sheldrick, 2008)'
_computing_structure_refinement 'SHELXTL (Sheldrick, 2008)'
_computing_structure_solution 'SHELXTL (Sheldrick, 2008)'
_diffrn_ambient_temperature 153(2)
_diffrn_measured_fraction_theta_full 0.987
_diffrn_measured_fraction_theta_max 0.987
_diffrn_measurement_device_type 'Bruker APEXII CCD'
_diffrn_measurement_method '\f and \w scans'
_diffrn_radiation_monochromator graphite
_diffrn_radiation_source 'fine-focus sealed tube'
_diffrn_radiation_type MoK\a
_diffrn_radiation_wavelength 0.71073
_diffrn_reflns_av_R_equivalents 0.0368
_diffrn_reflns_av_sigmaI/netI 0.0334
_diffrn_reflns_limit_h_max 9
_diffrn_reflns_limit_h_min -9
_diffrn_reflns_limit_k_max 10
_diffrn_reflns_limit_k_min -11
_diffrn_reflns_limit_l_max 14
_diffrn_reflns_limit_l_min -13
_diffrn_reflns_number 12455
_diffrn_reflns_theta_full 29.47
_diffrn_reflns_theta_max 29.47
_diffrn_reflns_theta_min 2.59
_exptl_absorpt_coefficient_mu 5.053
_exptl_absorpt_correction_T_max 0.6880
_exptl_absorpt_correction_T_min 0.3768
_exptl_absorpt_correction_type multi-scan
_exptl_absorpt_process_details '(SADABS; Sheldrick, 1996)'
_exptl_crystal_colour colorless
_exptl_crystal_density_diffrn 2.425
_exptl_crystal_density_method 'not measured'
_exptl_crystal_description block
_exptl_crystal_F_000 442
_exptl_crystal_size_max 0.24
_exptl_crystal_size_mid 0.17
_exptl_crystal_size_min 0.08
_refine_diff_density_max 0.552
_refine_diff_density_min -0.537
_refine_ls_extinction_coef 0.0094(4)
_refine_ls_extinction_expression Fc^*^=kFc[1+0.001xFc^2^\l^3^/sin(2\q)]^-1/4^
_refine_ls_extinction_method SHELXL
_refine_ls_goodness_of_fit_ref 1.085
_refine_ls_hydrogen_treatment mixed
_refine_ls_matrix_type full
_refine_ls_number_parameters 221
_refine_ls_number_reflns 3135
_refine_ls_number_restraints 0
_refine_ls_restrained_S_all 1.085
_refine_ls_R_factor_all 0.0209
_refine_ls_R_factor_gt 0.0183
_refine_ls_shift/su_max 0.002
_refine_ls_shift/su_mean 0.000
_refine_ls_structure_factor_coef Fsqd
_refine_ls_weighting_details 'calc w=1/[\s^2^(Fo^2^)+(0.0087P)^2^+0.3669P] where P=(Fo^2^+2Fc^2^)/3'
_refine_ls_weighting_scheme calc
_refine_ls_wR_factor_gt 0.0366
_refine_ls_wR_factor_ref 0.0378
_reflns_number_gt 2965
_reflns_number_total 3135
_reflns_threshold_expression >2\s(I)
_cod_data_source_file hy2623.cif
_cod_data_source_block I
_cod_original_cell_volume 628.78(3)
_cod_database_code 2237886
_cod_database_fobs_code 2237886

loop_
_symmetry_equiv_pos_as_xyz
'x, y, z'
'-x, -y, -z'

loop_
_atom_site_type_symbol
_atom_site_label
_atom_site_fract_x
_atom_site_fract_y
_atom_site_fract_z
_atom_site_U_iso_or_equiv
_atom_site_adp_type
_atom_site_calc_flag
_atom_site_refinement_flags
_atom_site_occupancy
_atom_site_symmetry_multiplicity
C C1 0.7687(3) 0.8846(3) 0.9610(2) 0.0095(5) Uani d . 1 1
C C2 0.7420(3) 0.7295(3) 1.0146(2) 0.0094(5) Uani d . 1 1
C C3 0.7733(3) 0.5691(3) 0.9454(2) 0.0116(5) Uani d . 1 1
H H3 0.8082 0.5552 0.8639 0.014 Uiso calc R 1 1
C C4 0.7525(4) 0.4283(3) 0.9978(2) 0.0127(5) Uani d . 1 1
C C5 0.7046(4) 0.4541(3) 1.1205(2) 0.0132(5) Uani d . 1 1
H H5 0.6934 0.3631 1.1590 0.016 Uiso calc R 1 1
C C6 0.6887(3) 0.7479(3) 1.1353(2) 0.0110(5) Uani d . 1 1
H H6 0.6631 0.8540 1.1818 0.013 Uiso calc R 1 1
C C7 0.5536(3) 1.0035(3) 0.4431(2) 0.0099(5) Uani d . 1 1
C C8 1.0255(3) 0.5479(3) 0.4489(2) 0.0084(5) Uani d . 1 1
C C9 0.4854(3) 0.4971(3) 0.5697(2) 0.0101(5) Uani d . 1 1
Eu Eu1 0.797021(16) 0.810935(14) 0.626500(11) 0.00700(5) Uani d . 1 1
N N1 0.6745(3) 0.6119(3) 1.1836(2) 0.0112(4) Uani d . 1 1
O O1 0.8197(2) 0.8624(2) 0.85299(16) 0.0118(4) Uani d . 1 1
O O2 0.7395(3) 1.0258(2) 1.03073(16) 0.0141(4) Uani d . 1 1
O O3 0.7803(3) 0.2743(2) 0.92694(18) 0.0225(5) Uani d . 1 1
H H3A 0.7713 0.2035 0.9698 0.034 Uiso calc R 1 1
O O4 0.7120(2) 0.9644(2) 0.45635(16) 0.0117(4) Uani d . 1 1
O O5 0.5274(2) 0.9519(2) 0.65247(17) 0.0138(4) Uani d . 1 1
O O6 0.9752(2) 0.6961(2) 0.45804(16) 0.0103(3) Uani d . 1 1
O O7 0.8889(2) 0.5283(2) 0.63432(17) 0.0120(4) Uani d . 1 1
O O8 0.5549(2) 0.6147(2) 0.66268(16) 0.0117(4) Uani d . 1 1
O O9 0.6111(2) 0.6314(2) 0.42511(16) 0.0138(4) Uani d . 1 1
O O10 1.1269(2) 0.8348(2) 0.70926(19) 0.0138(4) Uani d . 1 1
O O11 0.9123(3) 1.1139(2) 0.7043(2) 0.0161(4) Uani d . 1 1
H H1 0.645(4) 0.622(4) 1.257(3) 0.025(9) Uiso d . 1 1
H H7 1.179(5) 0.876(4) 0.667(4) 0.032(11) Uiso d . 1 1
H H8 1.168(5) 0.893(4) 0.794(4) 0.038(10) Uiso d . 1 1
H H9 0.937(5) 1.181(5) 0.654(4) 0.050(12) Uiso d . 1 1
H H10 0.874(5) 1.164(4) 0.760(4) 0.027(10) Uiso d . 1 1

loop_
_atom_site_aniso_label
_atom_site_aniso_U_11
_atom_site_aniso_U_22
_atom_site_aniso_U_33
_atom_site_aniso_U_12
_atom_site_aniso_U_13
_atom_site_aniso_U_23
C1 0.0109(12) 0.0101(11) 0.0078(12) -0.0005(9) 0.0008(9) 0.0036(9)
C2 0.0096(12) 0.0113(11) 0.0076(12) -0.0008(9) 0.0007(9) 0.0037(9)
C3 0.0162(13) 0.0124(12) 0.0073(12) 0.0010(10) 0.0041(9) 0.0035(9)
C4 0.0177(13) 0.0096(12) 0.0118(13) 0.0024(10) 0.0037(10) 0.0034(9)
C5 0.0191(14) 0.0104(12) 0.0127(13) 0.0025(10) 0.0051(10) 0.0060(9)
C6 0.0151(13) 0.0080(11) 0.0101(12) -0.0007(10) 0.0036(9) 0.0015(9)
C7 0.0127(12) 0.0076(11) 0.0106(12) 0.0009(9) 0.0053(9) 0.0025(9)
C8 0.0074(12) 0.0105(11) 0.0078(11) 0.0007(9) 0.0009(9) 0.0030(9)
C9 0.0080(12) 0.0138(12) 0.0103(13) 0.0028(10) 0.0037(9) 0.0045(9)
Eu1 0.00918(8) 0.00665(7) 0.00609(7) 0.00141(4) 0.00295(4) 0.00217(4)
N1 0.0159(11) 0.0124(10) 0.0056(10) -0.0002(9) 0.0039(8) 0.0014(8)
O1 0.0162(9) 0.0119(8) 0.0077(9) -0.0008(7) 0.0031(7) 0.0027(6)
O2 0.0256(10) 0.0077(8) 0.0102(9) 0.0014(7) 0.0067(7) 0.0019(7)
O3 0.0487(14) 0.0073(9) 0.0173(10) 0.0068(9) 0.0196(9) 0.0049(7)
O4 0.0101(9) 0.0144(9) 0.0126(9) 0.0033(7) 0.0047(7) 0.0052(7)
O5 0.0154(9) 0.0194(9) 0.0107(9) 0.0078(7) 0.0051(7) 0.0088(7)
O6 0.0128(9) 0.0080(8) 0.0129(9) 0.0032(7) 0.0067(7) 0.0049(6)
O7 0.0170(9) 0.0095(8) 0.0131(9) 0.0045(7) 0.0096(7) 0.0047(7)
O8 0.0125(9) 0.0142(9) 0.0082(9) -0.0020(7) 0.0027(7) 0.0020(7)
O9 0.0173(10) 0.0148(9) 0.0098(9) -0.0066(7) 0.0049(7) 0.0038(7)
O10 0.0118(9) 0.0165(9) 0.0123(10) -0.0015(8) 0.0031(7) 0.0016(8)
O11 0.0274(12) 0.0109(9) 0.0122(10) 0.0002(8) 0.0090(8) 0.0035(8)

loop_
_atom_type_symbol
_atom_type_description
_atom_type_scat_dispersion_real
_atom_type_scat_dispersion_imag
_atom_type_scat_source
C C 0.0033 0.0016 'International Tables Vol C Tables 4.2.6.8 and 6.1.1.4'
H H 0.0000 0.0000 'International Tables Vol C Tables 4.2.6.8 and 6.1.1.4'
N N 0.0061 0.0033 'International Tables Vol C Tables 4.2.6.8 and 6.1.1.4'
O O 0.0106 0.0060 'International Tables Vol C Tables 4.2.6.8 and 6.1.1.4'
Eu Eu -0.1578 3.6682 'International Tables Vol C Tables 4.2.6.8 and 6.1.1.4'

loop_
_geom_angle_atom_site_label_1
_geom_angle_atom_site_label_2
_geom_angle_atom_site_label_3
_geom_angle_site_symmetry_1
_geom_angle_site_symmetry_3
_geom_angle
O1 C1 O2 . . 125.5(2)
O1 C1 C2 . . 117.7(2)
O2 C1 C2 . . 116.8(2)
C6 C2 C3 . . 119.3(2)
C6 C2 C1 . . 119.8(2)
C3 C2 C1 . . 120.9(2)
C2 C3 C4 . . 120.1(2)
C2 C3 H3 . . 119.9
C4 C3 H3 . . 119.9
O3 C4 C5 . . 123.0(2)
O3 C4 C3 . . 118.5(2)
C5 C4 C3 . . 118.5(2)
N1 C5 C4 . . 119.3(2)
N1 C5 H5 . . 120.4
C4 C5 H5 . . 120.4
N1 C6 C2 . . 119.0(2)
N1 C6 H6 . . 120.5
C2 C6 H6 . . 120.5
O5 C7 O4 2_676 . 125.9(2)
O5 C7 C7 2_676 2_676 116.6(3)
O4 C7 C7 . 2_676 117.5(3)
O7 C8 O6 2_766 . 125.7(2)
O7 C8 C8 2_766 2_766 117.4(3)
O6 C8 C8 . 2_766 116.9(3)
O8 C9 O9 . 2_666 126.9(2)
O8 C9 C9 . 2_666 118.7(3)
O9 C9 C9 2_666 2_666 114.4(3)
O1 Eu1 O5 . . 80.96(6)
O1 Eu1 O7 . . 85.97(6)
O5 Eu1 O7 . . 134.62(6)
O1 Eu1 O6 . . 138.32(6)
O5 Eu1 O6 . . 140.49(6)
O7 Eu1 O6 . . 67.29(5)
O1 Eu1 O4 . . 137.52(6)
O5 Eu1 O4 . . 67.69(6)
O7 Eu1 O4 . . 136.49(6)
O6 Eu1 O4 . . 75.83(6)
O1 Eu1 O11 . . 76.53(6)
O5 Eu1 O11 . . 78.03(7)
O7 Eu1 O11 . . 140.07(7)
O6 Eu1 O11 . . 103.48(6)
O4 Eu1 O11 . . 69.67(6)
O1 Eu1 O9 . . 139.48(6)
O5 Eu1 O9 . . 83.77(6)
O7 Eu1 O9 . . 78.60(6)
O6 Eu1 O9 . . 67.69(6)
O4 Eu1 O9 . . 66.30(6)
O11 Eu1 O9 . . 135.93(6)
O1 Eu1 O10 . . 75.35(6)
O5 Eu1 O10 . . 143.27(6)
O7 Eu1 O10 . . 71.49(6)
O6 Eu1 O10 . . 66.30(6)
O4 Eu1 O10 . . 113.98(6)
O11 Eu1 O10 . . 69.47(7)
O9 Eu1 O10 . . 131.87(6)
O1 Eu1 O8 . . 75.12(6)
O5 Eu1 O8 . . 68.60(6)
O7 Eu1 O8 . . 66.05(6)
O6 Eu1 O8 . . 117.53(5)
O4 Eu1 O8 . . 115.81(6)
O11 Eu1 O8 . . 138.86(6)
O9 Eu1 O8 . . 64.36(5)
O10 Eu1 O8 . . 129.19(6)
O1 Eu1 C7 . 2_676 100.78(6)
O5 Eu1 C7 . 2_676 20.20(6)
O7 Eu1 C7 . 2_676 140.16(6)
O6 Eu1 C7 . 2_676 120.37(6)
O4 Eu1 C7 . 2_676 48.67(6)
O11 Eu1 C7 . 2_676 78.99(6)
O9 Eu1 C7 . 2_676 70.91(6)
O10 Eu1 C7 . 2_676 148.31(6)
O8 Eu1 C7 . 2_676 77.75(6)
O1 Eu1 C7 . . 125.61(6)
O5 Eu1 C7 . . 48.20(6)
O7 Eu1 C7 . . 141.25(6)
O6 Eu1 C7 . . 93.32(6)
O4 Eu1 C7 . . 20.65(6)
O11 Eu1 C7 . . 75.30(6)
O9 Eu1 C7 . . 62.82(6)
O10 Eu1 C7 . . 132.68(6)
O8 Eu1 C7 . . 98.11(6)
C7 Eu1 C7 2_676 . 28.45(8)
O1 Eu1 C8 . 2_766 102.84(6)
O5 Eu1 C8 . 2_766 146.68(6)
O7 Eu1 C8 . 2_766 19.51(6)
O6 Eu1 C8 . 2_766 47.81(6)
O4 Eu1 C8 . 2_766 119.19(6)
O11 Eu1 C8 . 2_766 135.25(6)
O9 Eu1 C8 . 2_766 71.90(6)
O10 Eu1 C8 . 2_766 67.29(6)
O8 Eu1 C8 . 2_766 80.29(6)
C7 Eu1 C8 2_676 2_766 142.17(6)
C7 Eu1 C8 . 2_766 129.65(6)
C6 N1 C5 . . 123.8(2)
C6 N1 H1 . . 120(2)
C5 N1 H1 . . 116(2)
C1 O1 Eu1 . . 158.00(17)
C4 O3 H3A . . 109.5
C7 O4 Eu1 . . 115.60(15)
C7 O5 Eu1 2_676 . 118.04(15)
C8 O6 Eu1 . . 118.79(14)
C8 O7 Eu1 2_766 . 119.54(15)
C9 O8 Eu1 . . 118.26(15)
C9 O9 Eu1 2_666 . 120.53(15)
Eu1 O10 H7 . . 111(3)
Eu1 O10 H8 . . 119(2)
H7 O10 H8 . . 105(3)
Eu1 O11 H9 . . 125(3)
Eu1 O11 H10 . . 116(3)
H9 O11 H10 . . 109(4)

loop_
_geom_bond_atom_site_label_1
_geom_bond_atom_site_label_2
_geom_bond_site_symmetry_2
_geom_bond_distance
C1 O1 . 1.246(3)
C1 O2 . 1.258(3)
C1 C2 . 1.515(3)
C2 C6 . 1.384(3)
C2 C3 . 1.385(3)
C3 C4 . 1.395(3)
C3 H3 . 0.9300
C4 O3 . 1.341(3)
C4 C5 . 1.383(3)
C5 N1 . 1.344(3)
C5 H5 . 0.9300
C6 N1 . 1.328(3)
C6 H6 . 0.9300
C7 O5 2_676 1.246(3)
C7 O4 . 1.252(3)
C7 C7 2_676 1.569(5)
C8 O7 2_766 1.241(3)
C8 O6 . 1.260(3)
C8 C8 2_766 1.562(5)
C9 O8 . 1.238(3)
C9 O9 2_666 1.266(3)
C9 C9 2_666 1.546(5)
Eu1 O1 . 2.3333(16)
Eu1 O5 . 2.4025(18)
Eu1 O7 . 2.4348(16)
Eu1 O6 . 2.4433(17)
Eu1 O4 . 2.4539(17)
Eu1 O11 . 2.4776(18)
Eu1 O9 . 2.4899(17)
Eu1 O10 . 2.5118(19)
Eu1 O8 . 2.5142(16)
N1 H1 . 0.83(3)
O3 H3A . 0.8200
O5 C7 2_676 1.246(3)
O7 C8 2_766 1.241(3)
O9 C9 2_666 1.266(3)
O10 H7 . 0.76(4)
O10 H8 . 0.92(4)
O11 H9 . 0.89(4)
O11 H10 . 0.74(4)

loop_
_geom_hbond_atom_site_label_D
_geom_hbond_atom_site_label_H
_geom_hbond_atom_site_label_A
_geom_hbond_site_symmetry_A
_geom_hbond_distance_DH
_geom_hbond_distance_HA
_geom_hbond_distance_DA
_geom_hbond_angle_DHA
N1 H1 O9 1_556 0.83(3) 1.84(3) 2.662(3) 172(3)
O3 H3A O2 1_545 0.82 1.73 2.543(2) 169
O10 H7 O4 2_776 0.76(4) 2.26(4) 3.016(2) 168(4)
O10 H8 O2 2_777 0.92(4) 1.85(4) 2.759(3) 170(3)
O11 H9 O6 2_776 0.88(4) 1.90(4) 2.771(3) 170(4)
O11 H10 O3 1_565 0.74(4) 2.04(4) 2.776(3) 172(4)
